data_7704042
loop_
_publ_author_name
'Scattolin, Thomas'
'Santo, Claudio'
'Demitri, Nicola'
'Canovese, Luciano'
'Visentin, Fabiano'

_publ_section_title
;
 Chemoselective oxidative addition of vinyl sulfones mediated by palladium
 complexes bearing picolyl-N-heterocyclic carbene ligands.
;
_journal_issue 17
_journal_name_full 'Dalton transactions (Cambridge, England : 2003)'
_journal_page_first 5684
_journal_page_last 5694
_journal_paper_doi 10.1039/d0dt01144d
_journal_volume 49
_journal_year 2020
_chemical_formula_moiety 'C37 H41 N3 O4 Pd S2'
_chemical_formula_sum 'C37 H41 N3 O4 Pd S2'
_chemical_formula_weight 762.25
_space_group_crystal_system monoclinic
_space_group_IT_number 14
_space_group_name_Hall '-P 2ybc'
_space_group_name_H-M_alt 'P 1 21/c 1'
_atom_sites_solution_hydrogens geom
_atom_sites_solution_primary direct
_atom_sites_solution_secondary difmap
_audit_creation_method SHELXL-2018/3
_audit_update_record
;
2019-12-06 deposited with the CCDC.	2020-04-09 downloaded from the CCDC.
;
_cell_angle_alpha 90
_cell_angle_beta 95.62(3)
_cell_angle_gamma 90
_cell_formula_units_Z 4
_cell_length_a 15.158(3)
_cell_length_b 11.271(2)
_cell_length_c 20.489(4)
_cell_measurement_reflns_used 728
_cell_measurement_temperature 100(2)
_cell_measurement_theta_max 30.963
_cell_measurement_theta_min 1.329
_cell_volume 3483.6(12)
_computing_cell_refinement 'XDS (Kabsch, 2010)'
_computing_data_collection 'Elettra XRD1 Data Collection SW'
_computing_data_reduction 'XDS (Kabsch, 2010)'
_computing_molecular_graphics 'Ortep3 for Windows - Coot'
_computing_publication_material 'enCIFer - publCIF'
_computing_structure_refinement 'SHELXL-2018/3 (Sheldrick, 2015)'
_computing_structure_solution 'SHELXT (Sheldrick, 2015)'
_diffrn_ambient_temperature 100(2)
_diffrn_measured_fraction_theta_full 0.993
_diffrn_measured_fraction_theta_max 0.963
_diffrn_measurement_device_type
;
'Huber 4-circles Kappa Goniometer, Pilatus 2M detector'
;
_diffrn_measurement_method 'Rotating crystal'
_diffrn_radiation_type Synchrotron
_diffrn_radiation_wavelength 0.700
_diffrn_reflns_av_R_equivalents 0.0384
_diffrn_reflns_av_unetI/netI 0.0298
_diffrn_reflns_Laue_measured_fraction_full 0.993
_diffrn_reflns_Laue_measured_fraction_max 0.963
_diffrn_reflns_limit_h_max 22
_diffrn_reflns_limit_h_min -21
_diffrn_reflns_limit_k_max 15
_diffrn_reflns_limit_k_min -15
_diffrn_reflns_limit_l_max 30
_diffrn_reflns_limit_l_min -30
_diffrn_reflns_number 47816
_diffrn_reflns_point_group_measured_fraction_full 0.993
_diffrn_reflns_point_group_measured_fraction_max 0.963
_diffrn_reflns_theta_full 24.835
_diffrn_reflns_theta_max 30.963
_diffrn_reflns_theta_min 1.329
_diffrn_source 'Elettra Synchrotron - XRD1 BL'
_diffrn_standards_decay_% 0
_diffrn_standards_interval_count 0
_diffrn_standards_number 0
_exptl_absorpt_coefficient_mu 0.660
_exptl_absorpt_correction_type none
_exptl_crystal_colour Colourless
_exptl_crystal_density_diffrn 1.453
_exptl_crystal_description 'Thin rods'
_exptl_crystal_F_000 1576
_exptl_crystal_size_max 0.100
_exptl_crystal_size_mid 0.050
_exptl_crystal_size_min 0.020
_refine_diff_density_max 1.918
_refine_diff_density_min -1.099
_refine_diff_density_rms 0.072
_refine_ls_extinction_method none
_refine_ls_goodness_of_fit_ref 1.021
_refine_ls_hydrogen_treatment constr
_refine_ls_matrix_type full
_refine_ls_number_parameters 430
_refine_ls_number_reflns 11174
_refine_ls_number_restraints 0
_refine_ls_restrained_S_all 1.021
_refine_ls_R_factor_all 0.0496
_refine_ls_R_factor_gt 0.0369
_refine_ls_shift/su_max 0.003
_refine_ls_shift/su_mean 0.000
_refine_ls_structure_factor_coef Fsqd
_refine_ls_weighting_details 'w=1/[\s^2^(Fo^2^)+(0.0550P)^2^+1.5122P] where P=(Fo^2^+2Fc^2^)/3'
_refine_ls_weighting_scheme calc
_refine_ls_wR_factor_gt 0.0950
_refine_ls_wR_factor_ref 0.1023
_reflns_Friedel_coverage 0.000
_reflns_number_gt 8912
_reflns_number_total 11174
_reflns_threshold_expression 'I > 2\s(I)'
_cod_data_source_file d0dt01144d2.cif
_cod_data_source_block 2c
_cod_depositor_comments 'Adding full bibliography for 7704042.cif.'
_cod_original_cell_volume 3483.7(12)
_cod_original_sg_symbol_H-M 'P 21/c'
_cod_database_code 7704042
_shelx_shelxl_version_number 2018/3
_shelx_space_group_comment
;
The symmetry employed for this shelxl refinement is uniquely defined
by the following loop, which should always be used as a source of
symmetry information in preference to the above space-group names.
They are only intended as comments.
;
_shelx_estimated_absorpt_t_min 0.937
_shelx_estimated_absorpt_t_max 0.987

loop_
_space_group_symop_operation_xyz
'x, y, z'
'-x, y+1/2, -z+1/2'
'-x, -y, -z'
'x, -y-1/2, z-1/2'

loop_
_atom_site_label
_atom_site_type_symbol
_atom_site_fract_x
_atom_site_fract_y
_atom_site_fract_z
_atom_site_U_iso_or_equiv
_atom_site_adp_type
_atom_site_occupancy
_atom_site_site_symmetry_order
_atom_site_calc_flag
_atom_site_refinement_flags_posn
_atom_site_refinement_flags_adp
_atom_site_refinement_flags_occupancy
_atom_site_disorder_assembly
_atom_site_disorder_group
Pd_1 Pd 0.31529(2) 0.30034(2) 0.60064(2) 0.02936(5) Uani 1 1 d . . . . .
N1_2 N 0.42372(12) 0.17743(15) 0.60323(8) 0.0330(3) Uani 1 1 d . . . . .
N2_2 N 0.40501(12) 0.31135(15) 0.48202(8) 0.0339(3) Uani 1 1 d . . . . .
N3_2 N 0.26674(12) 0.30117(14) 0.44857(8) 0.0317(3) Uani 1 1 d . . . . .
C7_2 C 0.32345(13) 0.30722(17) 0.50322(9) 0.0301(3) Uani 1 1 d . . . . .
C2_2 C 0.49196(14) 0.20107(19) 0.56762(10) 0.0354(4) Uani 1 1 d . . . . .
C10_2 C 0.17209(14) 0.28565(18) 0.44520(9) 0.0337(4) Uani 1 1 d . . . . .
C6_2 C 0.56490(16) 0.1271(2) 0.56834(12) 0.0425(5) Uani 1 1 d . . . . .
H6_2 H 0.612700 0.146206 0.543512 0.051 Uiso 1 1 calc R U . . .
C3_2 C 0.42606(15) 0.07667(18) 0.63855(10) 0.0360(4) Uani 1 1 d . . . . .
H3_2 H 0.377436 0.058573 0.662758 0.043 Uiso 1 1 calc R U . . .
C11_2 C 0.11740(15) 0.3776(2) 0.41848(10) 0.0377(4) Uani 1 1 d . . . . .
C16_2 C 0.15204(17) 0.4980(2) 0.40157(10) 0.0404(5) Uani 1 1 d . . . . .
H16_2 H 0.214390 0.504916 0.422212 0.048 Uiso 1 1 calc R U . . .
C8_2 C 0.31293(16) 0.29885(19) 0.39316(9) 0.0373(4) Uani 1 1 d . . . . .
H8_2 H 0.288042 0.293750 0.348863 0.045 Uiso 1 1 calc R U . . .
C4_2 C 0.49668(16) -0.0017(2) 0.64095(11) 0.0414(5) Uani 1 1 d . . . . .
H4_2 H 0.496310 -0.072101 0.666388 0.050 Uiso 1 1 calc R U . . .
C1_2 C 0.48567(14) 0.3129(2) 0.52718(11) 0.0380(4) Uani 1 1 d . . . . .
H1A_2 H 0.485043 0.382765 0.556432 0.046 Uiso 1 1 calc R U . . .
H1B_2 H 0.538054 0.319371 0.502087 0.046 Uiso 1 1 calc R U . . .
C19_2 C 0.19578(17) 0.0790(2) 0.49651(12) 0.0426(5) Uani 1 1 d . . . . .
H19_2 H 0.259156 0.104087 0.497319 0.051 Uiso 1 1 calc R U . . .
C9_2 C 0.39959(16) 0.3052(2) 0.41440(10) 0.0390(4) Uani 1 1 d . . . . .
H9_2 H 0.447753 0.305429 0.388015 0.047 Uiso 1 1 calc R U . . .
C15_2 C 0.13863(16) 0.1770(2) 0.46450(11) 0.0387(4) Uani 1 1 d . . . . .
C12_2 C 0.02675(17) 0.3548(2) 0.40800(14) 0.0492(6) Uani 1 1 d . . . . .
H12_2 H -0.011809 0.414134 0.388534 0.059 Uiso 1 1 calc R U . . .
C5_2 C 0.56712(17) 0.0237(2) 0.60616(12) 0.0458(5) Uani 1 1 d . . . . .
H5_2 H 0.616690 -0.028165 0.607733 0.055 Uiso 1 1 calc R U . . .
C21_2 C 0.1850(2) -0.0383(2) 0.45944(15) 0.0532(6) Uani 1 1 d . . . . .
H21A_2 H 0.123256 -0.064614 0.457938 0.080 Uiso 1 1 calc R U . . .
H21B_2 H 0.223810 -0.098186 0.481912 0.080 Uiso 1 1 calc R U . . .
H21C_2 H 0.201141 -0.027372 0.414661 0.080 Uiso 1 1 calc R U . . .
C18_2 C 0.0979(2) 0.5988(2) 0.42815(12) 0.0496(6) Uani 1 1 d . . . . .
H18A_2 H 0.041806 0.607521 0.400448 0.074 Uiso 1 1 calc R U . . .
H18B_2 H 0.131554 0.672962 0.427887 0.074 Uiso 1 1 calc R U . . .
H18C_2 H 0.085698 0.580226 0.473130 0.074 Uiso 1 1 calc R U . . .
C17_2 C 0.1532(2) 0.5137(3) 0.32786(12) 0.0527(6) Uani 1 1 d . . . . .
H17A_2 H 0.190597 0.452256 0.310883 0.079 Uiso 1 1 calc R U . . .
H17B_2 H 0.176950 0.592138 0.318761 0.079 Uiso 1 1 calc R U . . .
H17C_2 H 0.092669 0.506642 0.306476 0.079 Uiso 1 1 calc R U . . .
C20_2 C 0.1744(2) 0.0625(3) 0.56816(13) 0.0566(7) Uani 1 1 d . . . . .
H20A_2 H 0.179471 0.138930 0.590985 0.085 Uiso 1 1 calc R U . . .
H20B_2 H 0.216272 0.005893 0.590385 0.085 Uiso 1 1 calc R U . . .
H20C_2 H 0.113866 0.032086 0.568541 0.085 Uiso 1 1 calc R U . . .
C13_2 C -0.00806(18) 0.2470(3) 0.42550(16) 0.0555(6) Uani 1 1 d . . . . .
H13_2 H -0.069958 0.232662 0.417728 0.067 Uiso 1 1 calc R U . . .
C14_2 C 0.04731(18) 0.1604(2) 0.45427(14) 0.0494(5) Uani 1 1 d . . . . .
H14_2 H 0.022514 0.087759 0.467363 0.059 Uiso 1 1 calc R U . . .
S2_3 S 0.31152(4) 0.29211(5) 0.71317(2) 0.03631(11) Uani 1 1 d . . . . .
O3_3 O 0.39305(13) 0.3411(2) 0.74693(9) 0.0632(6) Uani 1 1 d . . . . .
O4_3 O 0.28973(15) 0.17129(16) 0.73328(8) 0.0511(4) Uani 1 1 d . . . . .
C10_3 C 0.22520(15) 0.38020(19) 0.74232(9) 0.0363(4) Uani 1 1 d . . . . .
C11_3 C 0.2422(2) 0.4981(2) 0.75848(12) 0.0488(6) Uani 1 1 d . . . . .
H11_3 H 0.299409 0.530749 0.755308 0.059 Uiso 1 1 calc R U . . .
C12_3 C 0.1753(2) 0.5674(2) 0.77922(13) 0.0583(7) Uani 1 1 d . . . . .
H12_3 H 0.186676 0.648565 0.789224 0.070 Uiso 1 1 calc R U . . .
C13_3 C 0.0931(2) 0.5221(3) 0.78571(13) 0.0567(7) Uani 1 1 d . . . . .
C16_3 C 0.0208(3) 0.5985(4) 0.81062(19) 0.0887(13) Uani 1 1 d . . . . .
H16A_3 H -0.033191 0.551178 0.812033 0.133 Uiso 1 1 calc R U . . .
H16B_3 H 0.008573 0.666200 0.781121 0.133 Uiso 1 1 calc R U . . .
H16C_3 H 0.040532 0.627334 0.854778 0.133 Uiso 1 1 calc R U . . .
C14_3 C 0.07729(18) 0.4030(3) 0.77093(14) 0.0544(6) Uani 1 1 d . . . . .
H14_3 H 0.020973 0.369455 0.776348 0.065 Uiso 1 1 calc R U . . .
C15_3 C 0.14345(17) 0.3326(2) 0.74824(12) 0.0439(5) Uani 1 1 d . . . . .
H15_3 H 0.131776 0.251988 0.736949 0.053 Uiso 1 1 calc R U . . .
C1_4 C 0.21844(15) 0.53315(19) 0.58356(10) 0.0373(4) Uani 1 1 d . . . . .
H1_4 H 0.163693 0.574481 0.582412 0.045 Uiso 1 1 calc R U . . .
C2_4 C 0.21688(14) 0.41634(19) 0.59226(9) 0.0335(4) Uani 1 1 d . . . . .
H2_4 H 0.159620 0.383445 0.594849 0.040 Uiso 1 1 calc R U . . .
S1_4 S 0.31363(4) 0.61654(5) 0.57408(3) 0.03960(12) Uani 1 1 d . . . . .
O2_4 O 0.29110(14) 0.69897(15) 0.52105(9) 0.0488(4) Uani 1 1 d . . . . .
O1_4 O 0.39055(12) 0.54257(15) 0.57050(9) 0.0475(4) Uani 1 1 d . . . . .
C3_4 C 0.33231(16) 0.70069(19) 0.64631(12) 0.0389(4) Uani 1 1 d . . . . .
C4_4 C 0.40123(16) 0.6705(2) 0.69318(12) 0.0424(5) Uani 1 1 d . . . . .
H4_4 H 0.436290 0.602085 0.687632 0.051 Uiso 1 1 calc R U . . .
C5_4 C 0.41807(17) 0.7418(2) 0.74816(13) 0.0464(5) Uani 1 1 d . . . . .
H5_4 H 0.465562 0.722356 0.780102 0.056 Uiso 1 1 calc R U . . .
C6_4 C 0.36676(18) 0.8409(2) 0.75722(12) 0.0446(5) Uani 1 1 d . . . . .
C7_4 C 0.29671(17) 0.8678(2) 0.71015(11) 0.0431(5) Uani 1 1 d . . . . .
H7_4 H 0.260364 0.934835 0.716188 0.052 Uiso 1 1 calc R U . . .
C8_4 C 0.27967(17) 0.79826(19) 0.65500(12) 0.0416(5) Uani 1 1 d . . . . .
H8_4 H 0.231971 0.817366 0.623152 0.050 Uiso 1 1 calc R U . . .
C9_4 C 0.3891(2) 0.9201(3) 0.81524(14) 0.0580(7) Uani 1 1 d . . . . .
H9A_4 H 0.358515 0.891891 0.852254 0.087 Uiso 1 1 calc R U . . .
H9B_4 H 0.370244 1.001345 0.804105 0.087 Uiso 1 1 calc R U . . .
H9C_4 H 0.453313 0.918754 0.827323 0.087 Uiso 1 1 calc R U . . .

loop_
_atom_site_aniso_label
_atom_site_aniso_U_11
_atom_site_aniso_U_22
_atom_site_aniso_U_33
_atom_site_aniso_U_23
_atom_site_aniso_U_13
_atom_site_aniso_U_12
Pd_1 0.03673(8) 0.02794(8) 0.02305(6) 0.00116(5) 0.00112(5) 0.00037(5)
N1_2 0.0373(8) 0.0312(8) 0.0298(7) 0.0028(6) -0.0006(6) 0.0015(6)
N2_2 0.0369(8) 0.0359(9) 0.0292(7) 0.0072(6) 0.0048(6) 0.0044(7)
N3_2 0.0397(8) 0.0301(8) 0.0254(7) 0.0017(6) 0.0030(6) 0.0054(6)
C7_2 0.0343(9) 0.0280(9) 0.0283(8) 0.0035(6) 0.0039(6) 0.0044(7)
C2_2 0.0365(10) 0.0347(10) 0.0344(9) 0.0028(7) 0.0011(7) 0.0024(8)
C10_2 0.0391(10) 0.0332(10) 0.0282(8) -0.0022(7) 0.0000(7) 0.0029(7)
C6_2 0.0394(11) 0.0426(12) 0.0457(11) 0.0071(9) 0.0046(9) 0.0070(9)
C3_2 0.0463(11) 0.0307(10) 0.0299(8) 0.0021(7) -0.0016(8) 0.0004(8)
C11_2 0.0427(11) 0.0359(11) 0.0335(9) -0.0017(7) -0.0009(8) 0.0065(8)
C16_2 0.0484(12) 0.0344(11) 0.0369(10) 0.0009(8) -0.0034(8) 0.0088(9)
C8_2 0.0513(12) 0.0369(11) 0.0243(8) 0.0033(7) 0.0060(7) 0.0081(9)
C4_2 0.0509(13) 0.0321(10) 0.0402(10) 0.0055(8) -0.0008(9) 0.0049(9)
C1_2 0.0352(10) 0.0406(11) 0.0381(10) 0.0090(8) 0.0037(8) 0.0027(8)
C19_2 0.0449(12) 0.0350(11) 0.0463(11) 0.0051(9) -0.0033(9) -0.0016(9)
C9_2 0.0477(12) 0.0402(11) 0.0305(9) 0.0076(8) 0.0111(8) 0.0084(9)
C15_2 0.0431(11) 0.0355(11) 0.0369(10) -0.0007(8) 0.0013(8) 0.0022(8)
C12_2 0.0436(13) 0.0415(13) 0.0610(14) -0.0022(11) -0.0028(10) 0.0096(10)
C5_2 0.0487(13) 0.0391(12) 0.0488(12) 0.0049(9) 0.0010(10) 0.0115(10)
C21_2 0.0562(15) 0.0383(13) 0.0636(16) -0.0032(11) -0.0021(12) 0.0053(10)
C18_2 0.0665(16) 0.0375(12) 0.0438(11) -0.0017(9) -0.0005(11) 0.0142(11)
C17_2 0.0697(17) 0.0488(14) 0.0393(11) 0.0067(10) 0.0042(11) 0.0128(12)
C20_2 0.0729(19) 0.0485(14) 0.0459(13) 0.0091(11) -0.0068(12) -0.0163(13)
C13_2 0.0396(13) 0.0485(15) 0.0772(19) -0.0023(13) -0.0011(12) 0.0034(11)
C14_2 0.0453(13) 0.0405(12) 0.0620(15) 0.0009(11) 0.0031(11) -0.0019(10)
S2_3 0.0438(3) 0.0409(3) 0.02366(19) 0.00022(17) 0.00070(17) 0.0026(2)
O3_3 0.0477(10) 0.1015(16) 0.0391(9) -0.0237(10) -0.0027(7) -0.0023(10)
O4_3 0.0851(14) 0.0375(9) 0.0330(7) 0.0094(6) 0.0181(8) 0.0156(8)
C10_3 0.0479(11) 0.0351(10) 0.0258(8) 0.0024(7) 0.0025(7) 0.0001(8)
C11_3 0.0713(17) 0.0363(12) 0.0405(11) -0.0033(9) 0.0130(11) -0.0079(11)
C12_3 0.093(2) 0.0352(13) 0.0468(13) -0.0051(10) 0.0077(13) 0.0040(13)
C13_3 0.0699(18) 0.0568(16) 0.0413(12) -0.0071(11) -0.0048(11) 0.0242(14)
C16_3 0.080(2) 0.106(3) 0.075(2) -0.031(2) -0.0147(18) 0.048(2)
C14_3 0.0442(13) 0.0655(17) 0.0523(13) -0.0026(12) -0.0016(11) 0.0047(12)
C15_3 0.0459(12) 0.0394(11) 0.0453(11) -0.0016(9) -0.0016(9) -0.0017(9)
C1_4 0.0408(11) 0.0348(10) 0.0365(9) 0.0011(8) 0.0044(8) 0.0029(8)
C2_4 0.0381(10) 0.0358(10) 0.0264(8) -0.0008(7) 0.0025(7) -0.0001(8)
S1_4 0.0472(3) 0.0303(3) 0.0423(3) 0.00251(19) 0.0099(2) -0.0002(2)
O2_4 0.0666(12) 0.0387(9) 0.0422(9) 0.0060(7) 0.0098(8) -0.0002(8)
O1_4 0.0480(9) 0.0351(8) 0.0617(10) 0.0005(7) 0.0168(8) 0.0011(7)
C3_4 0.0444(11) 0.0285(10) 0.0435(10) 0.0030(8) 0.0036(9) -0.0034(8)
C4_4 0.0424(11) 0.0341(11) 0.0507(12) 0.0099(9) 0.0041(9) 0.0027(8)
C5_4 0.0446(12) 0.0404(12) 0.0518(13) 0.0103(10) -0.0068(10) -0.0032(9)
C6_4 0.0543(14) 0.0332(11) 0.0447(11) 0.0033(9) -0.0030(10) -0.0055(9)
C7_4 0.0528(13) 0.0308(10) 0.0443(11) 0.0010(8) -0.0023(9) 0.0006(9)
C8_4 0.0460(12) 0.0328(11) 0.0447(11) 0.0015(8) -0.0030(9) 0.0014(9)
C9_4 0.0758(19) 0.0446(14) 0.0496(13) -0.0039(11) -0.0135(13) -0.0050(13)

loop_
_atom_type_symbol
_atom_type_description
_atom_type_scat_dispersion_real
_atom_type_scat_dispersion_imag
_atom_type_scat_source
C C 0.0030 0.0016 'International Tables Vol C Tables 4.2.6.8 and 6.1.1.4'
N N 0.0059 0.0032 'International Tables Vol C Tables 4.2.6.8 and 6.1.1.4'
O O 0.0105 0.0059 'International Tables Vol C Tables 4.2.6.8 and 6.1.1.4'
S S 0.1218 0.1208 'International Tables Vol C Tables 4.2.6.8 and 6.1.1.4'
Pd Pd -1.0140 0.9845 'International Tables Vol C Tables 4.2.6.8 and 6.1.1.4'
H H 0.0000 0.0000 'International Tables Vol C Tables 4.2.6.8 and 6.1.1.4'

loop_
_geom_angle_atom_site_label_1
_geom_angle_atom_site_label_2
_geom_angle_atom_site_label_3
_geom_angle
_geom_angle_site_symmetry_1
_geom_angle_site_symmetry_3
_geom_angle_publ_flag
C2_4 Pd_1 C7_2 90.43(8) . . ?
C2_4 Pd_1 N1_2 176.21(7) . . ?
C7_2 Pd_1 N1_2 85.88(7) . . ?
C2_4 Pd_1 S2_3 91.21(6) . . ?
C7_2 Pd_1 S2_3 177.90(6) . . ?
N1_2 Pd_1 S2_3 92.46(5) . . ?
C3_2 N1_2 C2_2 118.44(19) . . ?
C3_2 N1_2 Pd_1 122.55(15) . . ?
C2_2 N1_2 Pd_1 119.01(13) . . ?
C7_2 N2_2 C9_2 110.74(18) . . ?
C7_2 N2_2 C1_2 122.21(17) . . ?
C9_2 N2_2 C1_2 126.89(19) . . ?
C7_2 N3_2 C8_2 110.40(18) . . ?
C7_2 N3_2 C10_2 126.77(17) . . ?
C8_2 N3_2 C10_2 122.49(17) . . ?
N3_2 C7_2 N2_2 105.35(17) . . ?
N3_2 C7_2 Pd_1 136.64(15) . . ?
N2_2 C7_2 Pd_1 117.84(14) . . ?
N1_2 C2_2 C6_2 121.9(2) . . ?
N1_2 C2_2 C1_2 116.87(18) . . ?
C6_2 C2_2 C1_2 121.2(2) . . ?
C15_2 C10_2 C11_2 122.7(2) . . ?
C15_2 C10_2 N3_2 118.71(18) . . ?
C11_2 C10_2 N3_2 118.46(19) . . ?
C2_2 C6_2 C5_2 119.0(2) . . ?
C2_2 C6_2 H6_2 120.5 . . ?
C5_2 C6_2 H6_2 120.5 . . ?
N1_2 C3_2 C4_2 122.5(2) . . ?
N1_2 C3_2 H3_2 118.8 . . ?
C4_2 C3_2 H3_2 118.8 . . ?
C12_2 C11_2 C10_2 117.4(2) . . ?
C12_2 C11_2 C16_2 119.4(2) . . ?
C10_2 C11_2 C16_2 123.2(2) . . ?
C11_2 C16_2 C17_2 111.7(2) . . ?
C11_2 C16_2 C18_2 112.0(2) . . ?
C17_2 C16_2 C18_2 108.98(19) . . ?
C11_2 C16_2 H16_2 108.0 . . ?
C17_2 C16_2 H16_2 108.0 . . ?
C18_2 C16_2 H16_2 108.0 . . ?
C9_2 C8_2 N3_2 106.78(18) . . ?
C9_2 C8_2 H8_2 126.6 . . ?
N3_2 C8_2 H8_2 126.6 . . ?
C5_2 C4_2 C3_2 119.2(2) . . ?
C5_2 C4_2 H4_2 120.4 . . ?
C3_2 C4_2 H4_2 120.4 . . ?
N2_2 C1_2 C2_2 110.04(18) . . ?
N2_2 C1_2 H1A_2 109.7 . . ?
C2_2 C1_2 H1A_2 109.7 . . ?
N2_2 C1_2 H1B_2 109.7 . . ?
C2_2 C1_2 H1B_2 109.7 . . ?
H1A_2 C1_2 H1B_2 108.2 . . ?
C15_2 C19_2 C21_2 112.85(19) . . ?
C15_2 C19_2 C20_2 109.6(2) . . ?
C21_2 C19_2 C20_2 110.3(2) . . ?
C15_2 C19_2 H19_2 108.0 . . ?
C21_2 C19_2 H19_2 108.0 . . ?
C20_2 C19_2 H19_2 108.0 . . ?
C8_2 C9_2 N2_2 106.71(19) . . ?
C8_2 C9_2 H9_2 126.6 . . ?
N2_2 C9_2 H9_2 126.6 . . ?
C14_2 C15_2 C10_2 117.3(2) . . ?
C14_2 C15_2 C19_2 119.0(2) . . ?
C10_2 C15_2 C19_2 123.7(2) . . ?
C13_2 C12_2 C11_2 121.1(2) . . ?
C13_2 C12_2 H12_2 119.5 . . ?
C11_2 C12_2 H12_2 119.5 . . ?
C4_2 C5_2 C6_2 119.0(2) . . ?
C4_2 C5_2 H5_2 120.5 . . ?
C6_2 C5_2 H5_2 120.5 . . ?
C19_2 C21_2 H21A_2 109.5 . . ?
C19_2 C21_2 H21B_2 109.5 . . ?
H21A_2 C21_2 H21B_2 109.5 . . ?
C19_2 C21_2 H21C_2 109.5 . . ?
H21A_2 C21_2 H21C_2 109.5 . . ?
H21B_2 C21_2 H21C_2 109.5 . . ?
C16_2 C18_2 H18A_2 109.5 . . ?
C16_2 C18_2 H18B_2 109.5 . . ?
H18A_2 C18_2 H18B_2 109.5 . . ?
C16_2 C18_2 H18C_2 109.5 . . ?
H18A_2 C18_2 H18C_2 109.5 . . ?
H18B_2 C18_2 H18C_2 109.5 . . ?
C16_2 C17_2 H17A_2 109.5 . . ?
C16_2 C17_2 H17B_2 109.5 . . ?
H17A_2 C17_2 H17B_2 109.5 . . ?
C16_2 C17_2 H17C_2 109.5 . . ?
H17A_2 C17_2 H17C_2 109.5 . . ?
H17B_2 C17_2 H17C_2 109.5 . . ?
C19_2 C20_2 H20A_2 109.5 . . ?
C19_2 C20_2 H20B_2 109.5 . . ?
H20A_2 C20_2 H20B_2 109.5 . . ?
C19_2 C20_2 H20C_2 109.5 . . ?
H20A_2 C20_2 H20C_2 109.5 . . ?
H20B_2 C20_2 H20C_2 109.5 . . ?
C14_2 C13_2 C12_2 120.0(3) . . ?
C14_2 C13_2 H13_2 120.0 . . ?
C12_2 C13_2 H13_2 120.0 . . ?
C13_2 C14_2 C15_2 121.5(3) . . ?
C13_2 C14_2 H14_2 119.3 . . ?
C15_2 C14_2 H14_2 119.3 . . ?
O3_3 S2_3 O4_3 114.79(14) . . ?
O3_3 S2_3 C10_3 104.12(11) . . ?
O4_3 S2_3 C10_3 103.21(11) . . ?
O3_3 S2_3 Pd_1 110.72(9) . . ?
O4_3 S2_3 Pd_1 110.17(7) . . ?
C10_3 S2_3 Pd_1 113.59(7) . . ?
C15_3 C10_3 C11_3 120.3(2) . . ?
C15_3 C10_3 S2_3 120.69(18) . . ?
C11_3 C10_3 S2_3 119.1(2) . . ?
C12_3 C11_3 C10_3 119.4(3) . . ?
C12_3 C11_3 H11_3 120.3 . . ?
C10_3 C11_3 H11_3 120.3 . . ?
C13_3 C12_3 C11_3 121.6(3) . . ?
C13_3 C12_3 H12_3 119.2 . . ?
C11_3 C12_3 H12_3 119.2 . . ?
C12_3 C13_3 C14_3 118.7(3) . . ?
C12_3 C13_3 C16_3 121.0(3) . . ?
C14_3 C13_3 C16_3 120.3(3) . . ?
C13_3 C16_3 H16A_3 109.5 . . ?
C13_3 C16_3 H16B_3 109.5 . . ?
H16A_3 C16_3 H16B_3 109.5 . . ?
C13_3 C16_3 H16C_3 109.5 . . ?
H16A_3 C16_3 H16C_3 109.5 . . ?
H16B_3 C16_3 H16C_3 109.5 . . ?
C13_3 C14_3 C15_3 120.5(3) . . ?
C13_3 C14_3 H14_3 119.8 . . ?
C15_3 C14_3 H14_3 119.8 . . ?
C10_3 C15_3 C14_3 119.6(2) . . ?
C10_3 C15_3 H15_3 120.2 . . ?
C14_3 C15_3 H15_3 120.2 . . ?
C2_4 C1_4 S1_4 124.97(18) . . ?
C2_4 C1_4 H1_4 117.5 . . ?
S1_4 C1_4 H1_4 117.5 . . ?
C1_4 C2_4 Pd_1 130.02(18) . . ?
C1_4 C2_4 H2_4 115.0 . . ?
Pd_1 C2_4 H2_4 115.0 . . ?
O1_4 S1_4 O2_4 117.82(12) . . ?
O1_4 S1_4 C1_4 112.03(11) . . ?
O2_4 S1_4 C1_4 106.99(11) . . ?
O1_4 S1_4 C3_4 106.89(12) . . ?
O2_4 S1_4 C3_4 107.04(11) . . ?
C1_4 S1_4 C3_4 105.26(11) . . ?
C8_4 C3_4 C4_4 120.7(2) . . ?
C8_4 C3_4 S1_4 119.40(18) . . ?
C4_4 C3_4 S1_4 119.88(19) . . ?
C5_4 C4_4 C3_4 119.0(2) . . ?
C5_4 C4_4 H4_4 120.5 . . ?
C3_4 C4_4 H4_4 120.5 . . ?
C6_4 C5_4 C4_4 121.0(2) . . ?
C6_4 C5_4 H5_4 119.5 . . ?
C4_4 C5_4 H5_4 119.5 . . ?
C5_4 C6_4 C7_4 118.8(2) . . ?
C5_4 C6_4 C9_4 120.0(2) . . ?
C7_4 C6_4 C9_4 121.1(2) . . ?
C8_4 C7_4 C6_4 120.8(2) . . ?
C8_4 C7_4 H7_4 119.6 . . ?
C6_4 C7_4 H7_4 119.6 . . ?
C7_4 C8_4 C3_4 119.6(2) . . ?
C7_4 C8_4 H8_4 120.2 . . ?
C3_4 C8_4 H8_4 120.2 . . ?
C6_4 C9_4 H9A_4 109.5 . . ?
C6_4 C9_4 H9B_4 109.5 . . ?
H9A_4 C9_4 H9B_4 109.5 . . ?
C6_4 C9_4 H9C_4 109.5 . . ?
H9A_4 C9_4 H9C_4 109.5 . . ?
H9B_4 C9_4 H9C_4 109.5 . . ?

loop_
_geom_bond_atom_site_label_1
_geom_bond_atom_site_label_2
_geom_bond_distance
_geom_bond_site_symmetry_2
_geom_bond_publ_flag
Pd_1 C2_4 1.978(2) . ?
Pd_1 C7_2 2.0136(19) . ?
Pd_1 N1_2 2.1462(18) . ?
Pd_1 S2_3 2.3136(7) . ?
N1_2 C3_2 1.345(3) . ?
N1_2 C2_2 1.349(3) . ?
N2_2 C7_2 1.351(3) . ?
N2_2 C9_2 1.382(3) . ?
N2_2 C1_2 1.459(3) . ?
N3_2 C7_2 1.345(2) . ?
N3_2 C8_2 1.391(3) . ?
N3_2 C10_2 1.440(3) . ?
C2_2 C6_2 1.384(3) . ?
C2_2 C1_2 1.506(3) . ?
C10_2 C15_2 1.397(3) . ?
C10_2 C11_2 1.404(3) . ?
C6_2 C5_2 1.398(3) . ?
C6_2 H6_2 0.9500 . ?
C3_2 C4_2 1.385(3) . ?
C3_2 H3_2 0.9500 . ?
C11_2 C12_2 1.394(3) . ?
C11_2 C16_2 1.508(3) . ?
C16_2 C17_2 1.522(3) . ?
C16_2 C18_2 1.532(3) . ?
C16_2 H16_2 1.0000 . ?
C8_2 C9_2 1.345(3) . ?
C8_2 H8_2 0.9500 . ?
C4_2 C5_2 1.371(4) . ?
C4_2 H4_2 0.9500 . ?
C1_2 H1A_2 0.9900 . ?
C1_2 H1B_2 0.9900 . ?
C19_2 C15_2 1.513(3) . ?
C19_2 C21_2 1.525(3) . ?
C19_2 C20_2 1.545(4) . ?
C19_2 H19_2 1.0000 . ?
C9_2 H9_2 0.9500 . ?
C15_2 C14_2 1.392(4) . ?
C12_2 C13_2 1.386(4) . ?
C12_2 H12_2 0.9500 . ?
C5_2 H5_2 0.9500 . ?
C21_2 H21A_2 0.9800 . ?
C21_2 H21B_2 0.9800 . ?
C21_2 H21C_2 0.9800 . ?
C18_2 H18A_2 0.9800 . ?
C18_2 H18B_2 0.9800 . ?
C18_2 H18C_2 0.9800 . ?
C17_2 H17A_2 0.9800 . ?
C17_2 H17B_2 0.9800 . ?
C17_2 H17C_2 0.9800 . ?
C20_2 H20A_2 0.9800 . ?
C20_2 H20B_2 0.9800 . ?
C20_2 H20C_2 0.9800 . ?
C13_2 C14_2 1.381(4) . ?
C13_2 H13_2 0.9500 . ?
C14_2 H14_2 0.9500 . ?
S2_3 O3_3 1.464(2) . ?
S2_3 O4_3 1.4697(19) . ?
S2_3 C10_3 1.791(2) . ?
C10_3 C15_3 1.367(3) . ?
C10_3 C11_3 1.387(3) . ?
C11_3 C12_3 1.380(4) . ?
C11_3 H11_3 0.9500 . ?
C12_3 C13_3 1.364(5) . ?
C12_3 H12_3 0.9500 . ?
C13_3 C14_3 1.391(4) . ?
C13_3 C16_3 1.521(4) . ?
C16_3 H16A_3 0.9800 . ?
C16_3 H16B_3 0.9800 . ?
C16_3 H16C_3 0.9800 . ?
C14_3 C15_3 1.394(4) . ?
C14_3 H14_3 0.9500 . ?
C15_3 H15_3 0.9500 . ?
C1_4 C2_4 1.329(3) . ?
C1_4 S1_4 1.749(2) . ?
C1_4 H1_4 0.9500 . ?
C2_4 H2_4 0.9500 . ?
S1_4 O1_4 1.4410(18) . ?
S1_4 O2_4 1.4449(18) . ?
S1_4 C3_4 1.757(2) . ?
C3_4 C8_4 1.380(3) . ?
C3_4 C4_4 1.390(3) . ?
C4_4 C5_4 1.387(4) . ?
C4_4 H4_4 0.9500 . ?
C5_4 C6_4 1.384(4) . ?
C5_4 H5_4 0.9500 . ?
C6_4 C7_4 1.396(3) . ?
C6_4 C9_4 1.499(3) . ?
C7_4 C8_4 1.379(3) . ?
C7_4 H7_4 0.9500 . ?
C8_4 H8_4 0.9500 . ?
C9_4 H9A_4 0.9800 . ?
C9_4 H9B_4 0.9800 . ?
C9_4 H9C_4 0.9800 . ?

loop_
_geom_torsion_atom_site_label_1
_geom_torsion_atom_site_label_2
_geom_torsion_atom_site_label_3
_geom_torsion_atom_site_label_4
_geom_torsion
_geom_torsion_site_symmetry_1
_geom_torsion_site_symmetry_2
_geom_torsion_site_symmetry_3
_geom_torsion_site_symmetry_4
_geom_torsion_publ_flag
C8_2 N3_2 C7_2 N2_2 1.3(2) . . . . ?
C10_2 N3_2 C7_2 N2_2 174.71(18) . . . . ?
C8_2 N3_2 C7_2 Pd_1 -173.62(16) . . . . ?
C10_2 N3_2 C7_2 Pd_1 -0.2(3) . . . . ?
C9_2 N2_2 C7_2 N3_2 -1.4(2) . . . . ?
C1_2 N2_2 C7_2 N3_2 -177.10(17) . . . . ?
C9_2 N2_2 C7_2 Pd_1 174.72(14) . . . . ?
C1_2 N2_2 C7_2 Pd_1 -1.0(2) . . . . ?
C3_2 N1_2 C2_2 C6_2 -2.3(3) . . . . ?
Pd_1 N1_2 C2_2 C6_2 178.41(17) . . . . ?
C3_2 N1_2 C2_2 C1_2 178.26(18) . . . . ?
Pd_1 N1_2 C2_2 C1_2 -1.1(2) . . . . ?
C7_2 N3_2 C10_2 C15_2 -68.4(3) . . . . ?
C8_2 N3_2 C10_2 C15_2 104.3(2) . . . . ?
C7_2 N3_2 C10_2 C11_2 115.8(2) . . . . ?
C8_2 N3_2 C10_2 C11_2 -71.5(2) . . . . ?
N1_2 C2_2 C6_2 C5_2 1.2(3) . . . . ?
C1_2 C2_2 C6_2 C5_2 -179.4(2) . . . . ?
C2_2 N1_2 C3_2 C4_2 1.7(3) . . . . ?
Pd_1 N1_2 C3_2 C4_2 -179.01(16) . . . . ?
C15_2 C10_2 C11_2 C12_2 -3.6(3) . . . . ?
N3_2 C10_2 C11_2 C12_2 172.0(2) . . . . ?
C15_2 C10_2 C11_2 C16_2 175.8(2) . . . . ?
N3_2 C10_2 C11_2 C16_2 -8.6(3) . . . . ?
C12_2 C11_2 C16_2 C17_2 -75.2(3) . . . . ?
C10_2 C11_2 C16_2 C17_2 105.4(2) . . . . ?
C12_2 C11_2 C16_2 C18_2 47.4(3) . . . . ?
C10_2 C11_2 C16_2 C18_2 -132.0(2) . . . . ?
C7_2 N3_2 C8_2 C9_2 -0.8(2) . . . . ?
C10_2 N3_2 C8_2 C9_2 -174.54(18) . . . . ?
N1_2 C3_2 C4_2 C5_2 0.0(3) . . . . ?
C7_2 N2_2 C1_2 C2_2 61.6(3) . . . . ?
C9_2 N2_2 C1_2 C2_2 -113.4(2) . . . . ?
N1_2 C2_2 C1_2 N2_2 -57.2(3) . . . . ?
C6_2 C2_2 C1_2 N2_2 123.3(2) . . . . ?
N3_2 C8_2 C9_2 N2_2 0.0(2) . . . . ?
C7_2 N2_2 C9_2 C8_2 0.9(2) . . . . ?
C1_2 N2_2 C9_2 C8_2 176.38(19) . . . . ?
C11_2 C10_2 C15_2 C14_2 2.1(3) . . . . ?
N3_2 C10_2 C15_2 C14_2 -173.5(2) . . . . ?
C11_2 C10_2 C15_2 C19_2 -176.8(2) . . . . ?
N3_2 C10_2 C15_2 C19_2 7.6(3) . . . . ?
C21_2 C19_2 C15_2 C14_2 57.2(3) . . . . ?
C20_2 C19_2 C15_2 C14_2 -66.1(3) . . . . ?
C21_2 C19_2 C15_2 C10_2 -123.8(2) . . . . ?
C20_2 C19_2 C15_2 C10_2 112.9(2) . . . . ?
C10_2 C11_2 C12_2 C13_2 2.2(4) . . . . ?
C16_2 C11_2 C12_2 C13_2 -177.2(2) . . . . ?
C3_2 C4_2 C5_2 C6_2 -1.1(4) . . . . ?
C2_2 C6_2 C5_2 C4_2 0.5(4) . . . . ?
C11_2 C12_2 C13_2 C14_2 0.5(4) . . . . ?
C12_2 C13_2 C14_2 C15_2 -2.0(5) . . . . ?
C10_2 C15_2 C14_2 C13_2 0.7(4) . . . . ?
C19_2 C15_2 C14_2 C13_2 179.8(3) . . . . ?
O3_3 S2_3 C10_3 C15_3 -148.69(19) . . . . ?
O4_3 S2_3 C10_3 C15_3 -28.5(2) . . . . ?
Pd_1 S2_3 C10_3 C15_3 90.80(18) . . . . ?
O3_3 S2_3 C10_3 C11_3 31.7(2) . . . . ?
O4_3 S2_3 C10_3 C11_3 151.94(18) . . . . ?
Pd_1 S2_3 C10_3 C11_3 -88.79(18) . . . . ?
C15_3 C10_3 C11_3 C12_3 -1.4(3) . . . . ?
S2_3 C10_3 C11_3 C12_3 178.19(19) . . . . ?
C10_3 C11_3 C12_3 C13_3 1.5(4) . . . . ?
C11_3 C12_3 C13_3 C14_3 0.0(4) . . . . ?
C11_3 C12_3 C13_3 C16_3 178.1(3) . . . . ?
C12_3 C13_3 C14_3 C15_3 -1.8(4) . . . . ?
C16_3 C13_3 C14_3 C15_3 -179.8(3) . . . . ?
C11_3 C10_3 C15_3 C14_3 -0.3(3) . . . . ?
S2_3 C10_3 C15_3 C14_3 -179.89(19) . . . . ?
C13_3 C14_3 C15_3 C10_3 1.9(4) . . . . ?
S1_4 C1_4 C2_4 Pd_1 2.5(3) . . . . ?
C2_4 C1_4 S1_4 O1_4 5.5(2) . . . . ?
C2_4 C1_4 S1_4 O2_4 136.05(19) . . . . ?
C2_4 C1_4 S1_4 C3_4 -110.3(2) . . . . ?
O1_4 S1_4 C3_4 C8_4 165.11(19) . . . . ?
O2_4 S1_4 C3_4 C8_4 38.0(2) . . . . ?
C1_4 S1_4 C3_4 C8_4 -75.6(2) . . . . ?
O1_4 S1_4 C3_4 C4_4 -13.1(2) . . . . ?
O2_4 S1_4 C3_4 C4_4 -140.2(2) . . . . ?
C1_4 S1_4 C3_4 C4_4 106.2(2) . . . . ?
C8_4 C3_4 C4_4 C5_4 -1.7(4) . . . . ?
S1_4 C3_4 C4_4 C5_4 176.44(19) . . . . ?
C3_4 C4_4 C5_4 C6_4 0.8(4) . . . . ?
C4_4 C5_4 C6_4 C7_4 0.6(4) . . . . ?
C4_4 C5_4 C6_4 C9_4 -176.8(3) . . . . ?
C5_4 C6_4 C7_4 C8_4 -1.1(4) . . . . ?
C9_4 C6_4 C7_4 C8_4 176.3(3) . . . . ?
C6_4 C7_4 C8_4 C3_4 0.2(4) . . . . ?
C4_4 C3_4 C8_4 C7_4 1.2(4) . . . . ?
S1_4 C3_4 C8_4 C7_4 -176.95(19) . . . . ?
